data_4074162
loop_
_publ_author_name
'Silva, Leonel C.'
'Gomes, Pedro T.'
'Veiros, Luis F.'
'Pascu, Sofia I.'
'Duarte, M. Teresa'
'Namorado, S\'onia'
'Ascenso, Jos\'e R.'
'Dias, Alberto R.'

_publ_section_title
;
 Synthesis, Structure, and Solution Dynamics of Neutral Allylnickel
 Complexes of N-Heterocyclic Carbenes
;
_journal_issue 18
_journal_name_full Organometallics
_journal_page_first 4391
_journal_paper_doi 10.1021/om060444p
_journal_volume 25
_journal_year 2006
_chemical_formula_sum 'C14 H25 Br N2 Ni'
_chemical_formula_weight 359.98
_chemical_name_systematic
;
 ?
;
_space_group_IT_number 33
_symmetry_space_group_name_Hall 'P 2c -2ab'
_symmetry_space_group_name_H-M 'P b n 21'
_atom_sites_solution_hydrogens geom
_atom_sites_solution_primary direct
_atom_sites_solution_secondary difmap
_audit_creation_method SHELXL-97
_cell_angle_alpha 90.000(5)
_cell_angle_beta 90.000(5)
_cell_angle_gamma 90.000(5)
_cell_formula_units_Z 4
_cell_length_a 9.686(5)
_cell_length_b 11.236(5)
_cell_length_c 14.713(5)
_cell_measurement_temperature 293(2)
_cell_volume 1601.2(12)
_computing_structure_refinement 'SHELXL-97 (Sheldrick, 1997)'
_diffrn_ambient_temperature 293(2)
_diffrn_measured_fraction_theta_full 1.000
_diffrn_measured_fraction_theta_max 1.000
_diffrn_radiation_monochromator graphite
_diffrn_radiation_source 'fine-focus sealed tube'
_diffrn_radiation_type MoK\a
_diffrn_radiation_wavelength 0.71069
_diffrn_reflns_av_R_equivalents 0.0000
_diffrn_reflns_av_sigmaI/netI 0.1274
_diffrn_reflns_limit_h_max 11
_diffrn_reflns_limit_h_min 0
_diffrn_reflns_limit_k_max 13
_diffrn_reflns_limit_k_min 0
_diffrn_reflns_limit_l_max 0
_diffrn_reflns_limit_l_min -18
_diffrn_reflns_number 1626
_diffrn_reflns_theta_full 25.97
_diffrn_reflns_theta_max 25.97
_diffrn_reflns_theta_min 2.52
_exptl_absorpt_coefficient_mu 3.694
_exptl_crystal_density_diffrn 1.493
_exptl_crystal_density_method 'not measured'
_exptl_crystal_F_000 744
_refine_diff_density_max 0.464
_refine_diff_density_min -0.449
_refine_diff_density_rms 0.105
_refine_ls_abs_structure_details 'Flack H D (1983), Acta Cryst. A39, 876-881'
_refine_ls_abs_structure_Flack 0.03(3)
_refine_ls_extinction_coef 0.0007(3)
_refine_ls_extinction_expression Fc^*^=kFc[1+0.001xFc^2^\l^3^/sin(2\q)]^-1/4^
_refine_ls_extinction_method SHELXL
_refine_ls_goodness_of_fit_ref 0.945
_refine_ls_hydrogen_treatment mixed
_refine_ls_matrix_type full
_refine_ls_number_parameters 164
_refine_ls_number_reflns 1626
_refine_ls_number_restraints 1
_refine_ls_restrained_S_all 0.945
_refine_ls_R_factor_all 0.1587
_refine_ls_R_factor_gt 0.0630
_refine_ls_shift/su_max 0.033
_refine_ls_shift/su_mean 0.004
_refine_ls_structure_factor_coef Fsqd
_refine_ls_weighting_details 'calc w=1/[\s^2^(Fo^2^)+(0.0254P)^2^+0.0000P] where P=(Fo^2^+2Fc^2^)/3'
_refine_ls_weighting_scheme calc
_refine_ls_wR_factor_gt 0.0777
_refine_ls_wR_factor_ref 0.0930
_reflns_number_gt 837
_reflns_number_total 1626
_reflns_threshold_expression >2sigma(I)
_cod_data_source_file om060444psi20060519_032000.cif
_cod_data_source_block compound_1_(leonel)
_cod_database_code 4074162

loop_
_symmetry_equiv_pos_as_xyz
'x, y, z'
'-x, -y, z+1/2'
'-x+1/2, y+1/2, z'
'x+1/2, -y+1/2, z+1/2'

loop_
_atom_site_label
_atom_site_type_symbol
_atom_site_fract_x
_atom_site_fract_y
_atom_site_fract_z
_atom_site_U_iso_or_equiv
_atom_site_adp_type
_atom_site_occupancy
_atom_site_symmetry_multiplicity
_atom_site_calc_flag
_atom_site_refinement_flags
Ni1 Ni 0.39350(17) 0.75112(15) 0.57955(10) 0.0390(4) Uani 1 1 d .
Br1 Br 0.40258(15) 0.59891(12) 0.69111(11) 0.0564(5) Uani 1 1 d .
C8 C 0.6301(13) 0.9171(13) 0.7073(9) 0.046(4) Uani 1 1 d .
N1 N 0.6793(11) 0.7332(9) 0.5074(7) 0.041(3) Uani 1 1 d .
N2 N 0.6691(11) 0.8479(11) 0.6218(7) 0.038(3) Uani 1 1 d .
C6 C 0.8041(12) 0.8423(13) 0.5922(11) 0.053(5) Uani 1 1 d .
H6 H 0.8782 0.8818 0.6189 0.064 Uiso 1 1 calc R
C11 C 0.5182(13) 0.5775(12) 0.4463(9) 0.050(4) Uani 1 1 d .
H11A H 0.5336 0.5326 0.5009 0.076 Uiso 1 1 calc R
H11C H 0.5040 0.5239 0.3964 0.076 Uiso 1 1 calc R
H11B H 0.4381 0.6268 0.4538 0.076 Uiso 1 1 calc R
C3 C 0.3345(16) 0.8657(15) 0.4878(10) 0.068(5) Uani 1 1 d .
H3A H 0.3703 0.9460 0.4934 0.082 Uiso 1 1 calc R
H3B H 0.3293 0.8373 0.4256 0.082 Uiso 1 1 calc R
C7 C 0.6433(14) 0.6552(14) 0.4272(9) 0.053(5) Uani 1 1 d .
C5 C 0.8124(13) 0.7706(12) 0.5185(10) 0.050(4) Uani 1 1 d .
H5 H 0.8897 0.7515 0.4840 0.060 Uiso 1 1 calc R
C4 C 0.5882(14) 0.7763(10) 0.5689(11) 0.035(3) Uani 1 1 d .
C2 C 0.2317(19) 0.836(2) 0.5424(16) 0.107(8) Uani 1 1 d .
H2 H 0.1869 0.8998 0.5701 0.129 Uiso 1 1 calc R
C15 C 0.6538(18) 0.8427(15) 0.7869(10) 0.083(7) Uani 1 1 d .
H15C H 0.5996 0.7715 0.7822 0.125 Uiso 1 1 calc R
H15B H 0.6277 0.8856 0.8407 0.125 Uiso 1 1 calc R
H15A H 0.7499 0.8221 0.7904 0.125 Uiso 1 1 calc R
C13 C 0.7682(15) 0.5663(15) 0.4134(10) 0.076(6) Uani 1 1 d .
H13A H 0.7795 0.5187 0.4670 0.114 Uiso 1 1 calc R
H13B H 0.8511 0.6107 0.4023 0.114 Uiso 1 1 calc R
H13C H 0.7496 0.5154 0.3624 0.114 Uiso 1 1 calc R
C14 C 0.4787(13) 0.9520(13) 0.6990(15) 0.076(5) Uani 1 1 d .
H14A H 0.4668 1.0036 0.6476 0.114 Uiso 1 1 calc R
H14C H 0.4501 0.9926 0.7533 0.114 Uiso 1 1 calc R
H14B H 0.4236 0.8817 0.6910 0.114 Uiso 1 1 calc R
C1 C 0.1837(14) 0.7317(17) 0.5633(17) 0.094(7) Uani 1 1 d .
H1A H 0.1525 0.6816 0.5136 0.113 Uiso 1 1 calc R
H1B H 0.1283 0.7256 0.6180 0.113 Uiso 1 1 calc R
C12 C 0.6273(18) 0.7291(13) 0.3435(8) 0.078(6) Uani 1 1 d .
H12C H 0.7078 0.7779 0.3356 0.116 Uiso 1 1 calc R
H12A H 0.5473 0.7789 0.3494 0.116 Uiso 1 1 calc R
H12B H 0.6166 0.6779 0.2917 0.116 Uiso 1 1 calc R
C16 C 0.7098(18) 1.0330(15) 0.7072(14) 0.112(8) Uani 1 1 d .
H16C H 0.6877 1.0773 0.6533 0.168 Uiso 1 1 calc R
H16B H 0.8070 1.0164 0.7084 0.168 Uiso 1 1 calc R
H16A H 0.6851 1.0788 0.7598 0.168 Uiso 1 1 calc R

loop_
_atom_site_aniso_label
_atom_site_aniso_U_11
_atom_site_aniso_U_22
_atom_site_aniso_U_33
_atom_site_aniso_U_23
_atom_site_aniso_U_13
_atom_site_aniso_U_12
Ni1 0.0309(8) 0.0437(9) 0.0425(9) -0.0018(9) -0.0028(15) 0.0002(13)
Br1 0.0589(9) 0.0533(8) 0.0569(8) 0.0109(10) 0.0093(15) -0.0088(10)
C8 0.045(9) 0.068(10) 0.025(10) -0.002(8) 0.006(7) 0.001(9)
N1 0.051(7) 0.033(7) 0.038(7) -0.011(6) 0.013(6) -0.003(7)
N2 0.033(6) 0.051(8) 0.030(6) -0.003(6) 0.005(6) -0.008(6)
C6 0.015(6) 0.069(11) 0.075(13) -0.001(10) -0.001(8) -0.024(7)
C11 0.045(9) 0.063(11) 0.043(8) -0.018(8) 0.010(7) -0.011(9)
C3 0.081(13) 0.075(14) 0.047(10) 0.005(9) -0.019(9) 0.020(11)
C7 0.059(12) 0.055(10) 0.045(9) -0.004(8) 0.027(8) -0.016(8)
C5 0.023(8) 0.054(11) 0.072(10) -0.016(9) 0.019(8) -0.019(8)
C4 0.039(8) 0.028(7) 0.038(8) 0.002(8) 0.009(10) -0.005(7)
C2 0.050(13) 0.13(2) 0.14(2) 0.013(18) -0.020(14) 0.046(14)
C15 0.13(2) 0.088(15) 0.035(9) -0.003(11) -0.020(12) 0.033(14)
C13 0.058(11) 0.094(15) 0.076(11) -0.042(11) 0.025(10) -0.008(11)
C14 0.067(10) 0.074(11) 0.087(13) -0.001(13) 0.019(15) 0.009(9)
C1 0.022(8) 0.110(17) 0.149(19) 0.025(17) -0.033(12) 0.005(11)
C12 0.137(16) 0.061(11) 0.034(7) 0.012(8) 0.024(10) -0.037(14)
C16 0.149(17) 0.070(11) 0.117(17) -0.048(13) 0.087(17) -0.056(13)

loop_
_atom_type_symbol
_atom_type_description
_atom_type_scat_dispersion_real
_atom_type_scat_dispersion_imag
_atom_type_scat_source
C C 0.0033 0.0016 'International Tables Vol C Tables 4.2.6.8 and 6.1.1.4'
H H 0.0000 0.0000 'International Tables Vol C Tables 4.2.6.8 and 6.1.1.4'
N N 0.0061 0.0033 'International Tables Vol C Tables 4.2.6.8 and 6.1.1.4'
Ni Ni 0.3393 1.1124 'International Tables Vol C Tables 4.2.6.8 and 6.1.1.4'
Br Br -0.2901 2.4595 'International Tables Vol C Tables 4.2.6.8 and 6.1.1.4'

loop_
_geom_angle_atom_site_label_1
_geom_angle_atom_site_label_2
_geom_angle_atom_site_label_3
_geom_angle
C4 Ni1 C2 135.2(8)
C4 Ni1 C3 97.7(6)
C2 Ni1 C3 40.0(6)
C4 Ni1 C1 168.3(9)
C2 Ni1 C1 38.0(7)
C3 Ni1 C1 72.6(7)
C4 Ni1 Br1 97.3(4)
C2 Ni1 Br1 126.0(7)
C3 Ni1 Br1 164.9(5)
C1 Ni1 Br1 92.3(6)
C15 C8 C16 114.5(14)
C15 C8 C14 111.3(14)
C16 C8 C14 105.7(13)
C15 C8 N2 109.3(12)
C16 C8 N2 108.2(12)
C14 C8 N2 107.7(12)
C4 N1 C5 115.2(12)
C4 N1 C7 125.4(12)
C5 N1 C7 119.3(11)
C4 N2 C6 109.7(12)
C4 N2 C8 128.9(12)
C6 N2 C8 121.2(12)
C5 C6 N2 109.7(12)
C2 C3 Ni1 68.6(10)
C12 C7 N1 110.2(12)
C12 C7 C11 112.9(13)
N1 C7 C11 111.9(10)
C12 C7 C13 108.9(12)
N1 C7 C13 106.9(11)
C11 C7 C13 105.7(12)
C6 C5 N1 102.9(12)
N1 C4 N2 102.6(11)
N1 C4 Ni1 130.1(11)
N2 C4 Ni1 127.2(11)
C1 C2 C3 130(3)
C1 C2 Ni1 77.0(12)
C3 C2 Ni1 71.4(10)
C2 C1 Ni1 65.1(11)

loop_
_geom_bond_atom_site_label_1
_geom_bond_atom_site_label_2
_geom_bond_distance
Ni1 C4 1.914(13)
Ni1 C2 1.915(17)
Ni1 C3 1.950(14)
Ni1 C1 2.058(14)
Ni1 Br1 2.372(2)
C8 C15 1.458(19)
C8 C16 1.513(18)
C8 C14 1.523(16)
C8 N2 1.526(17)
N1 C4 1.353(16)
N1 C5 1.366(14)
N1 C7 1.510(16)
N2 C4 1.367(17)
N2 C6 1.380(14)
C6 C5 1.353(17)
C11 C7 1.520(16)
C3 C2 1.32(2)
C7 C12 1.493(17)
C7 C13 1.582(18)
C2 C1 1.30(2)
